data_4101463
loop_
_publ_author_name
'Nawara, Agnieszka J'
'Shima, Takanori'
'Hampel, Frank'
'Gladysz, J A'

_publ_section_title
;
 Gyroscope-like molecules consisting of PdX2/PtX2 rotators encased in
 three-spoke stators: synthesis via alkene metathesis, and facile
 substitution and demetalation.
;
_journal_issue 15
_journal_name_full 'Journal of the American Chemical Society'
_journal_page_first 4962
_journal_page_last 4963
_journal_paper_doi 10.1021/ja061044w
_journal_volume 128
_journal_year 2006
_chemical_formula_sum 'C42 H84 Cl2 P2 Pd'
_chemical_formula_weight 828.33
_chemical_name_systematic
; 
 ? 
;
_space_group_IT_number 14
_symmetry_cell_setting monoclinic
_symmetry_space_group_name_Hall '-P 2yn'
_symmetry_space_group_name_H-M 'P 1 21/n 1'
_atom_sites_solution_hydrogens geom
_atom_sites_solution_primary direct
_atom_sites_solution_secondary difmap
_audit_creation_method SHELXL-97
_cell_angle_alpha 90.00
_cell_angle_beta 91.2070(10)
_cell_angle_gamma 90.00
_cell_formula_units_Z 4
_cell_length_a 16.2233(2)
_cell_length_b 13.7836(3)
_cell_length_c 20.1744(4)
_cell_measurement_reflns_used 10752
_cell_measurement_temperature 173(2)
_cell_volume 4510.31(14)
_computing_cell_refinement DENZO-SMN
_computing_data_collection 'Nonius Collect'
_computing_data_reduction DENZO-SMN
_computing_molecular_graphics 'SHELXTL NT'
_computing_publication_material 'SHELXTL NT'
_computing_structure_refinement 'SHELXL-97 (Sheldrick, 1997)'
_computing_structure_solution 'SHELXS-97 (Sheldrick, 1990)'
_diffrn_ambient_temperature 173(2)
_diffrn_detector_area_resol_mean 9
_diffrn_measured_fraction_theta_full 0.999
_diffrn_measured_fraction_theta_max 0.999
_diffrn_measurement_device_type 'Nonius KappaCCD'
_diffrn_radiation_monochromator graphite
_diffrn_radiation_source 'fine-focus rotating anode'
_diffrn_radiation_type MoK\a
_diffrn_radiation_wavelength 0.71073
_diffrn_reflns_av_R_equivalents 0.0358
_diffrn_reflns_av_sigmaI/netI 0.0556
_diffrn_reflns_limit_h_max 21
_diffrn_reflns_limit_h_min -21
_diffrn_reflns_limit_k_max 17
_diffrn_reflns_limit_k_min -17
_diffrn_reflns_limit_l_max 26
_diffrn_reflns_limit_l_min -26
_diffrn_reflns_number 19981
_diffrn_reflns_theta_full 27.48
_diffrn_reflns_theta_max 27.48
_diffrn_reflns_theta_min 2.02
_exptl_absorpt_coefficient_mu 0.627
_exptl_absorpt_correction_T_max 0.9399
_exptl_absorpt_correction_T_min 0.9399
_exptl_absorpt_correction_type empirical
_exptl_absorpt_process_details Scalepack
_exptl_crystal_colour yellow
_exptl_crystal_density_diffrn 1.220
_exptl_crystal_density_method 'not measured'
_exptl_crystal_description block
_exptl_crystal_F_000 1784
_exptl_crystal_size_max 0.10
_exptl_crystal_size_mid 0.10
_exptl_crystal_size_min 0.10
_refine_diff_density_max 0.473
_refine_diff_density_min -0.472
_refine_diff_density_rms 0.063
_refine_ls_extinction_method none
_refine_ls_goodness_of_fit_ref 0.963
_refine_ls_hydrogen_treatment mixed
_refine_ls_matrix_type full
_refine_ls_number_parameters 438
_refine_ls_number_reflns 10338
_refine_ls_number_restraints 6
_refine_ls_restrained_S_all 0.966
_refine_ls_R_factor_all 0.0646
_refine_ls_R_factor_gt 0.0344
_refine_ls_shift/su_max 0.019
_refine_ls_shift/su_mean 0.003
_refine_ls_structure_factor_coef Fsqd
_refine_ls_weighting_details 'calc w=1/[\s^2^(Fo^2^)+(0.0409P)^2^+0.0000P] where P=(Fo^2^+2Fc^2^)/3'
_refine_ls_weighting_scheme calc
_refine_ls_wR_factor_gt 0.0732
_refine_ls_wR_factor_ref 0.0823
_reflns_number_gt 7282
_reflns_number_total 10338
_reflns_threshold_expression >2sigma(I)
_cod_data_source_file ja061044wsi20060217_072348.cif
_cod_data_source_block an02
_cod_depositor_comments
;
The following automatic conversions were performed:
'_symmetry_cell_setting' value 'Monoclinic' changed to 'monoclinic'
according to '/home/saulius/struct/CIF-dictionaries/cif_core.dic'
dictionary named 'cif_core.dic' version 2.4.1 from 2010-06-29.

Automatic conversion script
Id: cif_fix_enum 1527 2010-12-29 10:47:43Z saulius 
;
_cod_original_sg_symbol_H-M P2(1)/n
_cod_database_code 4101463

loop_
_symmetry_equiv_pos_as_xyz
'x, y, z'
'-x+1/2, y+1/2, -z+1/2'
'-x, -y, -z'
'x-1/2, -y-1/2, z-1/2'

loop_
_atom_site_label
_atom_site_type_symbol
_atom_site_fract_x
_atom_site_fract_y
_atom_site_fract_z
_atom_site_U_iso_or_equiv
_atom_site_adp_type
_atom_site_occupancy
_atom_site_symmetry_multiplicity
_atom_site_calc_flag
_atom_site_refinement_flags
Pd1 Pd 0.652274(9) 0.643865(13) 0.634045(8) 0.02576(6) Uani 1 1 d .
Cl1 Cl 0.54167(4) 0.60147(6) 0.56718(4) 0.04959(19) Uani 1 1 d .
Cl2 Cl 0.76068(4) 0.69298(5) 0.70195(3) 0.04330(16) Uani 1 1 d .
P1 P 0.62461(3) 0.52104(5) 0.70898(3) 0.02870(14) Uani 1 1 d .
P2 P 0.67971(3) 0.75854(5) 0.55377(3) 0.02707(13) Uani 1 1 d .
C1B C 0.56301(14) 0.42205(18) 0.67414(12) 0.0338(5) Uani 1 1 d .
H1BA H 0.5101 0.4494 0.6575 0.041 Uiso 1 1 calc R
H1BB H 0.5922 0.3959 0.6354 0.041 Uiso 1 1 calc R
C1C C 0.71778(13) 0.46541(18) 0.74341(12) 0.0350(6) Uani 1 1 d .
H1CA H 0.7469 0.5130 0.7722 0.042 Uiso 1 1 calc R
H1CB H 0.7023 0.4095 0.7713 0.042 Uiso 1 1 calc R
C1A C 0.56972(14) 0.56370(19) 0.78122(12) 0.0355(6) Uani 1 1 d .
H1AA H 0.5578 0.5076 0.8102 0.043 Uiso 1 1 calc R
H1AB H 0.6058 0.6088 0.8067 0.043 Uiso 1 1 calc R
C2C C 0.77629(13) 0.43066(19) 0.68973(13) 0.0368(6) Uani 1 1 d .
H2CA H 0.7522 0.3730 0.6674 0.044 Uiso 1 1 calc R
H2CB H 0.7819 0.4823 0.6560 0.044 Uiso 1 1 calc R
C2B C 0.54353(15) 0.33697(19) 0.72048(12) 0.0388(6) Uani 1 1 d .
H2BA H 0.5957 0.3105 0.7393 0.047 Uiso 1 1 calc R
H2BB H 0.5104 0.3610 0.7577 0.047 Uiso 1 1 calc R
C2A C 0.48901(15) 0.6152(2) 0.76338(13) 0.0453(7) Uani 1 1 d .
H2AA H 0.4558 0.5736 0.7330 0.054 Uiso 1 1 calc R
H2AB H 0.5013 0.6763 0.7397 0.054 Uiso 1 1 calc R
C3A C 0.43905(16) 0.6381(2) 0.82430(13) 0.0489(7) Uani 1 1 d D
H3AA H 0.4755 0.6590 0.8596 0.059 Uiso 1 1 d R
H3AB H 0.4129 0.5792 0.8381 0.059 Uiso 1 1 d R
C3C C 0.86130(14) 0.4049(2) 0.71788(14) 0.0443(7) Uani 1 1 d .
H3CA H 0.8553 0.3526 0.7511 0.053 Uiso 1 1 calc R
H3CB H 0.8844 0.4623 0.7412 0.053 Uiso 1 1 calc R
C3B C 0.49618(15) 0.25576(19) 0.68446(14) 0.0425(6) Uani 1 1 d .
H3BA H 0.4875 0.2021 0.7161 0.051 Uiso 1 1 calc R
H3BB H 0.4412 0.2808 0.6708 0.051 Uiso 1 1 calc R
C4B C 0.53804(14) 0.2149(2) 0.62344(12) 0.0389(6) Uani 1 1 d .
H4BA H 0.5416 0.2669 0.5897 0.047 Uiso 1 1 calc R
H4BB H 0.5031 0.1625 0.6044 0.047 Uiso 1 1 calc R
C4C C 0.92229(16) 0.3718(2) 0.66602(15) 0.0503(7) Uani 1 1 d .
H4CA H 0.9000 0.3130 0.6439 0.060 Uiso 1 1 calc R
H4CB H 0.9745 0.3533 0.6890 0.060 Uiso 1 1 calc R
C4A C 0.37008(19) 0.7141(3) 0.81222(16) 0.0420(10) Uani 0.796(5) 1 d PD
H4AA H 0.3953 0.7725 0.7964 0.050 Uiso 0.796(5) 1 d PR
H4AB H 0.3432 0.7288 0.8529 0.050 Uiso 0.796(5) 1 d PR
C4A' C 0.3419(7) 0.6496(10) 0.8070(6) 0.0420(10) Uani 0.20 1 d PD
H4AC H 0.3098 0.6517 0.8465 0.050 Uiso 0.204(5) 1 d PR
H4AD H 0.3232 0.5958 0.7805 0.050 Uiso 0.204(5) 1 d PR
C5A C 0.30643(18) 0.6806(3) 0.76131(17) 0.0422(9) Uani 0.796(5) 1 d PD
H5AA H 0.2859 0.6182 0.7744 0.051 Uiso 0.796(5) 1 d PR
H5AB H 0.3316 0.6739 0.7189 0.051 Uiso 0.796(5) 1 d PR
C5A' C 0.3344(6) 0.7429(10) 0.7677(7) 0.0422(9) Uani 0.20 1 d PD
H5AC H 0.3617 0.7395 0.7260 0.051 Uiso 0.204(5) 1 d PR
H5AD H 0.3559 0.7969 0.7926 0.051 Uiso 0.204(5) 1 d PR
C5B C 0.62439(15) 0.1748(2) 0.63723(13) 0.0410(6) Uani 1 1 d .
H5BA H 0.6204 0.1221 0.6704 0.049 Uiso 1 1 calc R
H5BB H 0.6587 0.2269 0.6573 0.049 Uiso 1 1 calc R
C5C C 0.94170(15) 0.4468(2) 0.61282(14) 0.0478(7) Uani 1 1 d .
H5CA H 0.9800 0.4172 0.5810 0.057 Uiso 1 1 calc R
H5CB H 0.8900 0.4626 0.5881 0.057 Uiso 1 1 calc R
C6C C 0.97977(16) 0.5409(2) 0.63865(14) 0.0457(7) Uani 1 1 d .
H6CA H 0.9415 0.5715 0.6700 0.055 Uiso 1 1 calc R
H6CB H 1.0316 0.5257 0.6633 0.055 Uiso 1 1 calc R
C6B C 0.66862(18) 0.1351(2) 0.57649(15) 0.0498(7) Uani 1 1 d D
H6BA H 0.6275 0.1132 0.5450 0.060 Uiso 1 1 d R
H6BB H 0.7010 0.0798 0.5896 0.060 Uiso 1 1 d R
C6A C 0.23479(16) 0.7538(3) 0.75560(15) 0.0591(9) Uani 1 1 d D
H6AA H 0.2133 0.7611 0.7993 0.071 Uiso 1 1 d R
H6AB H 0.1918 0.7254 0.7285 0.071 Uiso 1 1 d R
C7C C 0.99822(16) 0.6124(2) 0.58375(14) 0.0466(7) Uani 1 1 d .
H7CA H 0.9458 0.6296 0.5606 0.056 Uiso 1 1 calc R
H7CB H 1.0338 0.5801 0.5512 0.056 Uiso 1 1 calc R
C7A C 0.24926(17) 0.8550(2) 0.72794(14) 0.0546(8) Uani 1 1 d .
H7AA H 0.1974 0.8925 0.7304 0.065 Uiso 1 1 calc R
H7AB H 0.2911 0.8883 0.7562 0.065 Uiso 1 1 calc R
C7B C 0.7231(2) 0.2090(3) 0.54080(17) 0.0475(10) Uani 0.820(6) 1 d PD
H7BA H 0.7547 0.1757 0.5081 0.057 Uiso 0.820(6) 1 d PR
H7BB H 0.7610 0.2360 0.5730 0.057 Uiso 0.820(6) 1 d PR
C7B' C 0.6685(10) 0.2115(11) 0.5173(7) 0.0475(10) Uani 0.18 1 d PD
H7BC H 0.6141 0.2373 0.5104 0.057 Uiso 0.180(6) 1 d PR
H7BD H 0.6848 0.1804 0.4771 0.057 Uiso 0.180(6) 1 d PR
C8B C 0.67809(19) 0.2903(2) 0.50785(17) 0.0444(10) Uani 0.820(6) 1 d PD
H8BA H 0.6477 0.3248 0.5406 0.053 Uiso 0.820(6) 1 d PR
H8BB H 0.6392 0.2634 0.4763 0.053 Uiso 0.820(6) 1 d PR
C8B' C 0.7283(9) 0.2947(10) 0.5353(7) 0.0444(10) Uani 0.18 1 d PD
H8BC H 0.7819 0.2691 0.5464 0.053 Uiso 0.180(6) 1 d PR
H8BD H 0.7090 0.3310 0.5726 0.053 Uiso 0.180(6) 1 d PR
C8A C 0.27793(16) 0.8556(2) 0.65681(14) 0.0492(7) Uani 1 1 d .
H8AA H 0.2364 0.8212 0.6289 0.059 Uiso 1 1 calc R
H8AB H 0.3301 0.8185 0.6547 0.059 Uiso 1 1 calc R
C8C C 1.04007(17) 0.7050(2) 0.60678(14) 0.0526(8) Uani 1 1 d .
H8CA H 1.0919 0.6878 0.6307 0.063 Uiso 1 1 calc R
H8CB H 1.0039 0.7381 0.6386 0.063 Uiso 1 1 calc R
C9B C 0.73365(17) 0.3626(2) 0.47066(15) 0.0507(7) Uani 1 1 d D
H9BA H 0.7650 0.3292 0.4379 0.061 Uiso 1 1 d R
H9BB H 0.7711 0.3928 0.5018 0.061 Uiso 1 1 d R
C9C C 1.06005(15) 0.7757(2) 0.55111(15) 0.0516(7) Uani 1 1 d .
H9CA H 1.0990 0.8250 0.5688 0.062 Uiso 1 1 calc R
H9CB H 1.0884 0.7396 0.5158 0.062 Uiso 1 1 calc R
C9A C 0.29182(15) 0.9556(2) 0.62753(15) 0.0525(8) Uani 1 1 d .
H9AA H 0.2398 0.9927 0.6304 0.063 Uiso 1 1 calc R
H9AB H 0.3039 0.9478 0.5799 0.063 Uiso 1 1 calc R
C10C C 0.98582(15) 0.8279(2) 0.52010(13) 0.0426(7) Uani 1 1 d .
H10A H 1.0031 0.8597 0.4786 0.051 Uiso 1 1 calc R
H10B H 0.9432 0.7791 0.5081 0.051 Uiso 1 1 calc R
C10B C 0.67915(16) 0.4395(2) 0.43771(17) 0.0578(8) Uani 1 1 d .
H10C H 0.6346 0.4064 0.4122 0.069 Uiso 1 1 calc R
H10D H 0.6529 0.4782 0.4728 0.069 Uiso 1 1 calc R
C10A C 0.36082(15) 1.0156(2) 0.65969(15) 0.0488(7) Uani 1 1 d .
H10E H 0.3446 1.0329 0.7052 0.059 Uiso 1 1 calc R
H10F H 0.3665 1.0767 0.6345 0.059 Uiso 1 1 calc R
C11A C 0.44493(14) 0.9652(2) 0.66335(13) 0.0410(6) Uani 1 1 d .
H11A H 0.4852 1.0101 0.6845 0.049 Uiso 1 1 calc R
H11B H 0.4406 0.9076 0.6924 0.049 Uiso 1 1 calc R
C11C C 0.94762(15) 0.9038(2) 0.56465(13) 0.0431(7) Uani 1 1 d .
H11C H 0.9909 0.9511 0.5778 0.052 Uiso 1 1 calc R
H11D H 0.9292 0.8714 0.6055 0.052 Uiso 1 1 calc R
C11B C 0.72284(18) 0.5078(2) 0.39193(15) 0.0553(8) Uani 1 1 d .
H11E H 0.7455 0.4693 0.3551 0.066 Uiso 1 1 calc R
H11F H 0.6815 0.5530 0.3725 0.066 Uiso 1 1 calc R
C12A C 0.47840(13) 0.93293(19) 0.59669(12) 0.0363(6) Uani 1 1 d .
H12A H 0.4381 0.8889 0.5748 0.044 Uiso 1 1 calc R
H12B H 0.4849 0.9904 0.5679 0.044 Uiso 1 1 calc R
C12C C 0.87487(15) 0.9593(2) 0.53430(14) 0.0458(7) Uani 1 1 d .
H12C H 0.8940 0.9948 0.4948 0.055 Uiso 1 1 calc R
H12D H 0.8563 1.0080 0.5668 0.055 Uiso 1 1 calc R
C12B C 0.79141(17) 0.5667(2) 0.42230(14) 0.0488(7) Uani 1 1 d .
H12E H 0.8114 0.6126 0.3884 0.059 Uiso 1 1 calc R
H12F H 0.8376 0.5225 0.4339 0.059 Uiso 1 1 calc R
C13A C 0.56068(14) 0.88132(18) 0.60405(12) 0.0338(6) Uani 1 1 d .
H13A H 0.5550 0.8273 0.6360 0.041 Uiso 1 1 calc R
H13B H 0.6018 0.9273 0.6228 0.041 Uiso 1 1 calc R
C13C C 0.80094(14) 0.8960(2) 0.51364(13) 0.0389(6) Uani 1 1 d .
H13C H 0.7558 0.9383 0.4969 0.047 Uiso 1 1 calc R
H13D H 0.8171 0.8527 0.4770 0.047 Uiso 1 1 calc R
C13B C 0.76988(14) 0.62452(19) 0.48400(14) 0.0398(6) Uani 1 1 d .
H13E H 0.8198 0.6598 0.4995 0.048 Uiso 1 1 calc R
H13F H 0.7550 0.5782 0.5193 0.048 Uiso 1 1 calc R
C14A C 0.59304(13) 0.84069(17) 0.53898(11) 0.0312(5) Uani 1 1 d .
H14A H 0.6108 0.8949 0.5104 0.037 Uiso 1 1 calc R
H14B H 0.5481 0.8055 0.5153 0.037 Uiso 1 1 calc R
C14B C 0.69946(13) 0.69800(18) 0.47546(11) 0.0328(5) Uani 1 1 d .
H14C H 0.6489 0.6642 0.4597 0.039 Uiso 1 1 calc R
H14D H 0.7143 0.7468 0.4417 0.039 Uiso 1 1 calc R
C14C C 0.76957(13) 0.83473(18) 0.57087(12) 0.0318(5) Uani 1 1 d .
H14E H 0.7562 0.8790 0.6078 0.038 Uiso 1 1 calc R
H14F H 0.8152 0.7923 0.5866 0.038 Uiso 1 1 calc R

loop_
_atom_site_aniso_label
_atom_site_aniso_U_11
_atom_site_aniso_U_22
_atom_site_aniso_U_33
_atom_site_aniso_U_23
_atom_site_aniso_U_13
_atom_site_aniso_U_12
Pd1 0.02437(9) 0.02636(10) 0.02654(10) 0.00300(8) 0.00005(6) 0.00091(7)
Cl1 0.0361(3) 0.0579(5) 0.0540(4) 0.0218(4) -0.0178(3) -0.0174(3)
Cl2 0.0551(4) 0.0360(4) 0.0380(4) 0.0050(3) -0.0185(3) -0.0129(3)
P1 0.0294(3) 0.0279(3) 0.0290(3) 0.0035(3) 0.0029(2) 0.0015(2)
P2 0.0260(3) 0.0281(3) 0.0271(3) 0.0025(3) 0.0002(2) 0.0004(2)
C1B 0.0351(12) 0.0299(14) 0.0365(14) 0.0013(11) 0.0063(10) -0.0017(10)
C1C 0.0325(12) 0.0313(14) 0.0411(15) 0.0095(12) -0.0027(10) 0.0002(10)
C1A 0.0386(13) 0.0381(15) 0.0299(13) 0.0029(11) 0.0052(10) 0.0017(11)
C2C 0.0336(12) 0.0332(15) 0.0435(15) -0.0002(12) -0.0038(11) 0.0051(11)
C2B 0.0463(14) 0.0345(16) 0.0359(14) 0.0019(12) 0.0089(11) -0.0039(11)
C2A 0.0466(15) 0.0574(19) 0.0320(14) 0.0020(13) 0.0050(11) 0.0149(13)
C3A 0.0492(15) 0.066(2) 0.0315(14) 0.0030(14) 0.0085(12) 0.0163(14)
C3C 0.0344(13) 0.0447(17) 0.0537(17) 0.0142(14) -0.0043(12) 0.0062(12)
C3B 0.0406(13) 0.0365(16) 0.0507(17) 0.0073(13) 0.0075(12) -0.0106(11)
C4B 0.0437(14) 0.0349(15) 0.0378(15) 0.0003(12) -0.0042(11) -0.0117(11)
C4C 0.0355(14) 0.0458(19) 0.070(2) 0.0029(15) -0.0017(13) 0.0105(12)
C4A 0.0422(18) 0.048(2) 0.0360(18) -0.0081(17) 0.0073(14) 0.0047(15)
C4A' 0.0422(18) 0.048(2) 0.0360(18) -0.0081(17) 0.0073(14) 0.0047(15)
C5A 0.0359(17) 0.041(2) 0.050(2) 0.0007(17) 0.0063(15) -0.0062(14)
C5A' 0.0359(17) 0.041(2) 0.050(2) 0.0007(17) 0.0063(15) -0.0062(14)
C5B 0.0478(14) 0.0351(15) 0.0399(15) 0.0038(12) -0.0013(12) -0.0046(12)
C5C 0.0365(13) 0.057(2) 0.0495(17) -0.0076(15) 0.0032(12) 0.0070(12)
C6C 0.0422(14) 0.0529(19) 0.0422(16) -0.0015(14) 0.0042(12) 0.0015(12)
C6B 0.0638(18) 0.0323(16) 0.0536(18) -0.0052(14) 0.0075(14) -0.0029(13)
C6A 0.0436(15) 0.083(3) 0.0505(18) 0.0051(17) 0.0055(13) 0.0134(15)
C7C 0.0375(13) 0.058(2) 0.0443(16) 0.0004(14) -0.0004(12) 0.0010(12)
C7A 0.0399(15) 0.076(2) 0.0483(17) -0.0102(17) 0.0101(12) 0.0058(14)
C7B 0.050(2) 0.044(2) 0.048(2) -0.0070(17) 0.0086(16) 0.0023(17)
C7B' 0.050(2) 0.044(2) 0.048(2) -0.0070(17) 0.0086(16) 0.0023(17)
C8B 0.045(2) 0.042(2) 0.046(2) -0.0077(16) 0.0097(15) -0.0040(16)
C8B' 0.045(2) 0.042(2) 0.046(2) -0.0077(16) 0.0097(15) -0.0040(16)
C8A 0.0398(14) 0.062(2) 0.0456(17) -0.0073(15) 0.0013(12) -0.0037(13)
C8C 0.0441(15) 0.065(2) 0.0479(17) -0.0001(16) -0.0056(13) -0.0040(14)
C9B 0.0590(17) 0.0405(17) 0.0532(18) -0.0029(14) 0.0195(14) 0.0010(14)
C9C 0.0366(14) 0.062(2) 0.0566(19) 0.0013(16) 0.0030(13) -0.0065(13)
C9A 0.0372(14) 0.068(2) 0.0518(18) -0.0012(16) 0.0028(12) 0.0127(13)
C10C 0.0393(13) 0.0514(18) 0.0374(15) -0.0005(13) 0.0054(11) -0.0113(12)
C10B 0.0396(14) 0.055(2) 0.079(2) -0.0213(18) 0.0063(14) -0.0065(14)
C10A 0.0416(14) 0.0465(18) 0.0588(19) -0.0061(15) 0.0115(13) 0.0080(12)
C11A 0.0380(13) 0.0384(16) 0.0469(16) -0.0039(13) 0.0046(11) 0.0023(11)
C11C 0.0370(13) 0.0509(18) 0.0417(15) -0.0060(13) 0.0069(11) -0.0164(12)
C11B 0.0710(19) 0.0464(19) 0.0486(18) -0.0053(15) -0.0007(15) 0.0053(15)
C12A 0.0333(12) 0.0352(15) 0.0404(15) 0.0014(12) 0.0020(10) 0.0032(11)
C12C 0.0441(14) 0.0404(17) 0.0534(18) 0.0033(14) 0.0107(12) -0.0124(12)
C12B 0.0582(17) 0.0401(17) 0.0487(17) -0.0018(14) 0.0206(13) -0.0017(13)
C13A 0.0336(12) 0.0348(15) 0.0332(14) 0.0018(11) 0.0026(10) 0.0084(10)
C13C 0.0382(13) 0.0380(15) 0.0407(15) 0.0093(12) 0.0033(11) -0.0054(11)
C13B 0.0328(12) 0.0387(16) 0.0478(16) -0.0072(12) 0.0004(11) 0.0008(11)
C14A 0.0292(11) 0.0329(15) 0.0315(13) 0.0080(11) -0.0002(9) 0.0036(10)
C14B 0.0345(12) 0.0328(15) 0.0310(13) 0.0016(11) -0.0010(10) -0.0025(10)
C14C 0.0311(11) 0.0326(15) 0.0317(13) 0.0022(11) 0.0026(9) -0.0024(10)

loop_
_atom_type_symbol
_atom_type_description
_atom_type_scat_dispersion_real
_atom_type_scat_dispersion_imag
_atom_type_scat_source
C C 0.0033 0.0016 'International Tables Vol C Tables 4.2.6.8 and 6.1.1.4'
H H 0.0000 0.0000 'International Tables Vol C Tables 4.2.6.8 and 6.1.1.4'
P P 0.1023 0.0942 'International Tables Vol C Tables 4.2.6.8 and 6.1.1.4'
Cl Cl 0.1484 0.1585 'International Tables Vol C Tables 4.2.6.8 and 6.1.1.4'
Pd Pd -0.9988 1.0072 'International Tables Vol C Tables 4.2.6.8 and 6.1.1.4'

loop_
_geom_angle_atom_site_label_1
_geom_angle_atom_site_label_2
_geom_angle_atom_site_label_3
_geom_angle
Cl1 Pd1 Cl2 177.49(3)
Cl1 Pd1 P2 85.54(2)
Cl2 Pd1 P2 93.42(2)
Cl1 Pd1 P1 92.15(2)
Cl2 Pd1 P1 89.01(2)
P2 Pd1 P1 176.15(2)
C1A P1 C1C 104.29(11)
C1A P1 C1B 106.07(11)
C1C P1 C1B 106.02(12)
C1A P1 Pd1 112.98(9)
C1C P1 Pd1 112.69(8)
C1B P1 Pd1 114.01(8)
C14B P2 C14A 106.94(11)
C14B P2 C14C 105.87(11)
C14A P2 C14C 106.48(11)
C14B P2 Pd1 109.53(8)
C14A P2 Pd1 112.30(7)
C14C P2 Pd1 115.21(8)
C2B C1B P1 117.04(18)
C2C C1C P1 112.58(17)
C2A C1A P1 113.15(17)
C3C C2C C1C 112.3(2)
C3B C2B C1B 112.1(2)
C1A C2A C3A 112.1(2)
C2A C3A C4A 114.2(2)
C2A C3A C4A' 112.4(5)
C4A C3A C4A' 37.0(5)
C2C C3C C4C 114.2(2)
C4B C3B C2B 115.14(19)
C3B C4B C5B 114.1(2)
C3C C4C C5C 115.2(2)
C4A' C4A C5A' 90.1(9)
C4A' C4A C5A 49.9(7)
C5A' C4A C5A 40.3(7)
C4A' C4A C3A 75.2(7)
C5A' C4A C3A 136.0(7)
C5A C4A C3A 112.4(3)
C4A C4A' C5A 88.6(10)
C4A C4A' C5A' 48.3(8)
C5A C4A' C5A' 40.3(6)
C4A C4A' C3A 67.9(7)
C5A C4A' C3A 132.4(10)
C5A' C4A' C3A 105.3(9)
C5A' C5A C4A' 89.8(9)
C5A' C5A C4A 48.3(7)
C4A' C5A C4A 41.6(7)
C5A' C5A C6A 77.4(7)
C4A' C5A C6A 131.4(7)
C4A C5A C6A 110.7(3)
C5A C5A' C4A 91.5(10)
C5A C5A' C4A' 49.9(7)
C4A C5A' C4A' 41.6(7)
C5A C5A' C6A 66.9(6)
C4A C5A' C6A 129.7(10)
C4A' C5A' C6A 103.0(8)
C4B C5B C6B 115.3(2)
C6C C5C C4C 115.1(2)
C7C C6C C5C 112.8(2)
C5B C6B C7B 114.9(2)
C5B C6B C7B' 111.7(6)
C7B C6B C7B' 37.1(5)
C7A C6A C5A 120.4(2)
C7A C6A C5A' 88.8(5)
C5A C6A C5A' 35.7(5)
C6C C7C C8C 114.7(2)
C8A C7A C6A 113.8(3)
C7B' C7B C8B' 89.2(10)
C7B' C7B C8B 48.5(8)
C8B' C7B C8B 41.0(7)
C7B' C7B C6B 74.4(8)
C8B' C7B C6B 138.1(8)
C8B C7B C6B 115.2(3)
C7B C7B' C8B 89.3(11)
C7B C7B' C8B' 50.5(9)
C8B C7B' C8B' 39.2(7)
C7B C7B' C6B 68.5(8)
C8B C7B' C6B 140.8(13)
C8B' C7B' C6B 108.9(10)
C8B' C8B C7B' 94.7(10)
C8B' C8B C7B 53.0(8)
C7B' C8B C7B 42.1(8)
C8B' C8B C9B 75.4(7)
C7B' C8B C9B 142.7(9)
C7B C8B C9B 114.6(3)
C8B C8B' C7B 86.0(10)
C8B C8B' C7B' 46.1(8)
C7B C8B' C7B' 40.3(7)
C8B C8B' C9B 68.6(8)
C7B C8B' C9B 131.1(11)
C7B' C8B' C9B 106.6(10)
C7A C8A C9A 115.0(3)
C7C C8C C9C 114.4(2)
C10B C9B C8B 108.7(2)
C10B C9B C8B' 135.8(6)
C8B C9B C8B' 36.0(5)
C10C C9C C8C 115.1(2)
C8A C9A C10A 116.1(2)
C11C C10C C9C 114.2(2)
C11B C10B C9B 115.2(2)
C9A C10A C11A 114.8(2)
C12A C11A C10A 115.0(2)
C10C C11C C12C 115.4(2)
C12B C11B C10B 116.3(3)
C13A C12A C11A 112.3(2)
C11C C12C C13C 114.8(2)
C11B C12B C13B 115.9(2)
C12A C13A C14A 113.9(2)
C14C C13C C12C 112.4(2)
C12B C13B C14B 115.9(2)
C13A C14A P2 111.34(16)
C13B C14B P2 110.45(17)
C13C C14C P2 116.97(17)

loop_
_geom_bond_atom_site_label_1
_geom_bond_atom_site_label_2
_geom_bond_distance
Pd1 Cl1 2.2976(6)
Pd1 Cl2 2.3080(6)
Pd1 P2 2.3129(6)
Pd1 P1 2.3199(6)
P1 C1A 1.821(2)
P1 C1C 1.820(2)
P1 C1B 1.823(2)
P2 C14B 1.821(2)
P2 C14A 1.825(2)
P2 C14C 1.824(2)
C1B C2B 1.537(3)
C1C C2C 1.532(3)
C1A C2A 1.526(3)
C2C C3C 1.523(3)
C2B C3B 1.532(4)
C2A C3A 1.520(3)
C3A C4A 1.548(4)
C3A C4A' 1.616(11)
C3C C4C 1.525(4)
C3B C4B 1.526(3)
C4B C5B 1.527(3)
C4C C5C 1.528(4)
C4A C4A' 1.005(14)
C4A C5A' 1.130(12)
C4A C5A 1.513(4)
C4A' C5A 1.158(12)
C4A' C5A' 1.514(15)
C5A C5A' 0.978(13)
C5A C6A 1.542(4)
C5A' C6A 1.636(11)
C5B C6B 1.534(4)
C5C C6C 1.524(4)
C6C C7C 1.517(4)
C6B C7B 1.538(4)
C6B C7B' 1.592(13)
C6A C7A 1.523(4)
C7C C8C 1.513(4)
C7A C8A 1.518(4)
C7B C7B' 0.997(15)
C7B C8B' 1.189(14)
C7B C8B 1.486(5)
C7B' C8B 1.114(14)
C7B' C8B' 1.541(15)
C8B C8B' 0.978(15)
C8B C9B 1.548(4)
C8B' C9B 1.609(13)
C8A C9A 1.518(4)
C8C C9C 1.528(4)
C9B C10B 1.525(4)
C9C C10C 1.525(4)
C9A C10A 1.526(4)
C10C C11C 1.520(4)
C10B C11B 1.506(4)
C10A C11A 1.531(3)
C11A C12A 1.527(3)
C11C C12C 1.523(4)
C11B C12B 1.498(4)
C12A C13A 1.517(3)
C12C C13C 1.533(3)
C12B C13B 1.524(4)
C13A C14A 1.530(3)
C13C C14C 1.527(3)
C13B C14B 1.534(3)

loop_
_geom_torsion_atom_site_label_1
_geom_torsion_atom_site_label_2
_geom_torsion_atom_site_label_3
_geom_torsion_atom_site_label_4
_geom_torsion
Cl1 Pd1 P1 C1A -99.27(9)
Cl2 Pd1 P1 C1A 78.50(9)
P2 Pd1 P1 C1A -152.3(3)
Cl1 Pd1 P1 C1C 142.83(10)
Cl2 Pd1 P1 C1C -39.40(10)
P2 Pd1 P1 C1C 89.8(3)
Cl1 Pd1 P1 C1B 21.93(9)
Cl2 Pd1 P1 C1B -160.31(9)
P2 Pd1 P1 C1B -31.1(3)
Cl1 Pd1 P2 C14B -61.36(8)
Cl2 Pd1 P2 C14B 120.93(8)
P1 Pd1 P2 C14B -8.2(3)
Cl1 Pd1 P2 C14A 57.31(9)
Cl2 Pd1 P2 C14A -120.40(9)
P1 Pd1 P2 C14A 110.5(3)
Cl1 Pd1 P2 C14C 179.45(9)
Cl2 Pd1 P2 C14C 1.75(9)
P1 Pd1 P2 C14C -127.4(3)
C1A P1 C1B C2B -56.2(2)
C1C P1 C1B C2B 54.3(2)
Pd1 P1 C1B C2B 178.87(15)
C1A P1 C1C C2C -175.96(18)
C1B P1 C1C C2C 72.31(19)
Pd1 P1 C1C C2C -53.1(2)
C1C P1 C1A C2A 179.00(19)
C1B P1 C1A C2A -69.3(2)
Pd1 P1 C1A C2A 56.3(2)
P1 C1C C2C C3C 167.42(18)
P1 C1B C2B C3B -176.44(17)
P1 C1A C2A C3A 172.4(2)
C1A C2A C3A C4A 163.8(3)
C1A C2A C3A C4A' -155.9(6)
C1C C2C C3C C4C -178.8(2)
C1B C2B C3B C4B 55.9(3)
C2B C3B C4B C5B 57.5(3)
C2C C3C C4C C5C 61.3(3)
C2A C3A C4A C4A' 95.6(8)
C2A C3A C4A C5A' 21.3(11)
C4A' C3A C4A C5A' -74.3(12)
C2A C3A C4A C5A 61.7(4)
C4A' C3A C4A C5A -33.9(8)
C5A' C4A C4A' C5A 0.5(9)
C3A C4A C4A' C5A -137.6(8)
C5A C4A C4A' C5A' -0.5(9)
C3A C4A C4A' C5A' -138.0(7)
C5A' C4A C4A' C3A 138.0(7)
C5A C4A C4A' C3A 137.6(8)
C2A C3A C4A' C4A -100.9(7)
C2A C3A C4A' C5A -35.0(17)
C4A C3A C4A' C5A 66.0(13)
C2A C3A C4A' C5A' -69.7(10)
C4A C3A C4A' C5A' 31.2(7)
C4A C4A' C5A C5A' -0.5(10)
C3A C4A' C5A C5A' -58.3(16)
C5A' C4A' C5A C4A 0.5(10)
C3A C4A' C5A C4A -57.8(12)
C4A C4A' C5A C6A -73.4(10)
C5A' C4A' C5A C6A -72.9(10)
C3A C4A' C5A C6A -131.3(10)
C4A' C4A C5A C5A' 179.3(14)
C3A C4A C5A C5A' -135.8(10)
C5A' C4A C5A C4A' -179.3(14)
C3A C4A C5A C4A' 44.9(9)
C4A' C4A C5A C6A 129.8(9)
C5A' C4A C5A C6A -49.5(10)
C3A C4A C5A C6A 174.7(2)
C4A' C5A C5A' C4A 0.5(9)
C6A C5A C5A' C4A 133.2(8)
C4A C5A C5A' C4A' -0.5(9)
C6A C5A C5A' C4A' 132.7(7)
C4A' C5A C5A' C6A -132.7(7)
C4A C5A C5A' C6A -133.2(8)
C4A' C4A C5A' C5A -0.5(11)
C3A C4A C5A' C5A 68.0(11)
C5A C4A C5A' C4A' 0.5(11)
C3A C4A C5A' C4A' 68.5(10)
C4A' C4A C5A' C6A 60.2(15)
C5A C4A C5A' C6A 60.7(10)
C3A C4A C5A' C6A 128.7(10)
C4A C4A' C5A' C5A 179.3(14)
C3A C4A' C5A' C5A 139.3(11)
C5A C4A' C5A' C4A -179.3(14)
C3A C4A' C5A' C4A -40.0(7)
C4A C4A' C5A' C6A -136.8(12)
C5A C4A' C5A' C6A 43.9(7)
C3A C4A' C5A' C6A -176.8(7)
C3B C4B C5B C6B -178.8(2)
C3C C4C C5C C6C 60.3(3)
C4C C5C C6C C7C 179.6(2)
C4B C5B C6B C7B 92.0(3)
C4B C5B C6B C7B' 51.7(7)
C5A' C5A C6A C7A 31.2(9)
C4A' C5A C6A C7A 109.6(10)
C4A C5A C6A C7A 66.8(4)
C4A' C5A C6A C5A' 78.4(12)
C4A C5A C6A C5A' 35.6(8)
C5A C5A' C6A C7A -153.4(8)
C4A C5A' C6A C7A 135.1(14)
C4A' C5A' C6A C7A 171.4(9)
C4A C5A' C6A C5A -71.4(12)
C4A' C5A' C6A C5A -35.2(7)
C5C C6C C7C C8C -177.1(2)
C5A C6A C7A C8A 61.6(4)
C5A' C6A C7A C8A 79.2(6)
C5B C6B C7B C7B' -93.6(10)
C5B C6B C7B C8B' -23.0(12)
C7B' C6B C7B C8B' 70.6(13)
C5B C6B C7B C8B -66.7(4)
C7B' C6B C7B C8B 26.9(9)
C8B' C7B C7B' C8B 6.0(10)
C6B C7B C7B' C8B 146.9(10)
C8B C7B C7B' C8B' -6.0(10)
C6B C7B C7B' C8B' 140.9(8)
C8B' C7B C7B' C6B -140.9(8)
C8B C7B C7B' C6B -146.9(10)
C5B C6B C7B' C7B 103.0(8)
C5B C6B C7B' C8B 43(2)
C7B C6B C7B' C8B -59.9(17)
C5B C6B C7B' C8B' 72.0(12)
C7B C6B C7B' C8B' -31.0(8)
C7B C7B' C8B C8B' -7.3(13)
C6B C7B' C8B C8B' 46(2)
C8B' C7B' C8B C7B 7.3(13)
C6B C7B' C8B C7B 53.6(16)
C7B C7B' C8B C9B 64.6(16)
C8B' C7B' C8B C9B 71.9(13)
C6B C7B' C8B C9B 118.2(17)
C7B' C7B C8B C8B' 170.9(16)
C6B C7B C8B C8B' 135.3(11)
C8B' C7B C8B C7B' -170.9(16)
C6B C7B C8B C7B' -35.6(12)
C7B' C7B C8B C9B -143.0(12)
C8B' C7B C8B C9B 46.2(10)
C6B C7B C8B C9B -178.5(3)
C7B' C8B C8B' C7B 6.1(11)
C9B C8B C8B' C7B -137.3(8)
C7B C8B C8B' C7B' -6.1(11)
C9B C8B C8B' C7B' -143.4(9)
C7B' C8B C8B' C9B 143.4(9)
C7B C8B C8B' C9B 137.3(8)
C7B' C7B C8B' C8B -6.8(12)
C6B C7B C8B' C8B -72.1(13)
C8B C7B C8B' C7B' 6.8(12)
C6B C7B C8B' C7B' -65.3(12)
C7B' C7B C8B' C9B -63.7(16)
C8B C7B C8B' C9B -56.9(12)
C6B C7B C8B' C9B -129.0(11)
C7B C7B' C8B' C8B 170.5(17)
C6B C7B' C8B' C8B -151.1(15)
C8B C7B' C8B' C7B -170.5(17)
C6B C7B' C8B' C7B 38.3(8)
C7B C7B' C8B' C9B 135.2(13)
C8B C7B' C8B' C9B -35.4(9)
C6B C7B' C8B' C9B 173.5(8)
C6A C7A C8A C9A 179.2(2)
C6C C7C C8C C9C 178.8(2)
C8B' C8B C9B C10B -145.3(10)
C7B' C8B C9B C10B 136.4(14)
C7B C8B C9B C10B 178.2(3)
C7B' C8B C9B C8B' -78.3(15)
C7B C8B C9B C8B' -36.5(10)
C8B C8B' C9B C10B 50.8(12)
C7B C8B' C9B C10B 114.6(14)
C7B' C8B' C9B C10B 77.4(13)
C7B C8B' C9B C8B 63.8(13)
C7B' C8B' C9B C8B 26.6(7)
C7C C8C C9C C10C 72.4(3)
C7A C8A C9A C10A 64.6(3)
C8C C9C C10C C11C 71.3(3)
C8B C9B C10B C11B -172.2(3)
C8B' C9B C10B C11B 159.1(8)
C8A C9A C10A C11A 54.3(3)
C9A C10A C11A C12A 57.7(3)
C9C C10C C11C C12C 178.3(2)
C9B C10B C11B C12B -59.7(4)
C10A C11A C12A C13A -178.5(2)
C10C C11C C12C C13C 60.3(3)
C10B C11B C12B C13B -52.9(4)
C11A C12A C13A C14A 175.4(2)
C11C C12C C13C C14C 55.7(3)
C11B C12B C13B C14B -58.5(3)
C12A C13A C14A P2 -167.94(17)
C14B P2 C14A C13A 169.37(17)
C14C P2 C14A C13A -77.79(18)
Pd1 P2 C14A C13A 49.19(19)
C12B C13B C14B P2 178.57(18)
C14A P2 C14B C13B -178.01(17)
C14C P2 C14B C13B 68.73(19)
Pd1 P2 C14B C13B -56.07(17)
C12C C13C C14C P2 178.27(18)
C14B P2 C14C C13C 46.1(2)
C14A P2 C14C C13C -67.4(2)
Pd1 P2 C14C C13C 167.34(16)
